data_7007278
loop_
_publ_author_name
'Cole, Marcus L.'
'Junk, Peter C.'
'Proctor, Kathryn M.'
'Scott, Janet L.'
'Strauss, Christopher R.'

_publ_section_title
;
 Synthesis and structural characterisation of lithium and sodium
 2,6-dibenzylphenolate complexes.
;
_journal_issue 27
_journal_name_full 'Dalton transactions (Cambridge, England : 2003)'
_journal_page_first 3338
_journal_page_last 3349
_journal_paper_doi 10.1039/b602706g
_journal_year 2006
_chemical_compound_source DME
_chemical_formula_moiety 'C52 H62 Na2 O10'
_chemical_formula_sum 'C52 H62 Na2 O10'
_chemical_formula_weight 893.00
_chemical_melting_point 387
_space_group_IT_number 2
_symmetry_cell_setting triclinic
_symmetry_Int_Tables_number 2
_symmetry_space_group_name_Hall '-P 1'
_symmetry_space_group_name_H-M 'P -1'
_atom_sites_solution_hydrogens geom
_atom_sites_solution_primary direct
_atom_sites_solution_secondary difmap
_audit_creation_method SHELXL-97
_cell_angle_alpha 89.254(2)
_cell_angle_beta 80.838(2)
_cell_angle_gamma 83.6230(10)
_cell_formula_units_Z 2
_cell_length_a 10.4333(2)
_cell_length_b 11.0954(3)
_cell_length_c 20.7892(5)
_cell_measurement_temperature 123(2)
_cell_volume 2361.16(10)
_computing_cell_refinement DENZO-SMN
_computing_data_collection 'Nonius Collect'
_computing_data_reduction X-Seed
_computing_molecular_graphics 'X-Seed / POV-Ray'
_computing_publication_material 'Microsoft Office 2000'
_computing_structure_refinement 'SHELXL-97 (Sheldrick, 1997)'
_computing_structure_solution 'SHELXS-97 (Sheldrick, 1990)'
_diffrn_ambient_temperature 123(2)
_diffrn_measured_fraction_theta_full 0.871
_diffrn_measured_fraction_theta_max 0.871
_diffrn_measurement_device_type 'Nonius Kappa CCD'
_diffrn_measurement_method 'psi and omega scans'
_diffrn_radiation_monochromator graphite
_diffrn_radiation_probe x-ray
_diffrn_radiation_type MoK\a
_diffrn_radiation_wavelength 0.71073
_diffrn_reflns_av_R_equivalents 0.0273
_diffrn_reflns_av_sigmaI/netI 0.0500
_diffrn_reflns_limit_h_max 13
_diffrn_reflns_limit_h_min -12
_diffrn_reflns_limit_k_max 10
_diffrn_reflns_limit_k_min -14
_diffrn_reflns_limit_l_max 26
_diffrn_reflns_limit_l_min -24
_diffrn_reflns_number 21328
_diffrn_reflns_theta_full 27.87
_diffrn_reflns_theta_max 27.87
_diffrn_reflns_theta_min 1.85
_diffrn_source 'fine-focus sealed tube'
_exptl_absorpt_coefficient_mu 0.101
_exptl_absorpt_correction_T_max 0.9801
_exptl_absorpt_correction_T_min 0.9801
_exptl_absorpt_correction_type empirical
_exptl_absorpt_process_details 'performed as part of the DENZO-SMN package'
_exptl_crystal_colour colourless
_exptl_crystal_density_diffrn 1.256
_exptl_crystal_density_method 'not measured'
_exptl_crystal_description 'square plate'
_exptl_crystal_F_000 952
_exptl_crystal_size_max 0.20
_exptl_crystal_size_mid 0.20
_exptl_crystal_size_min 0.20
_refine_diff_density_max 0.988
_refine_diff_density_min -0.384
_refine_diff_density_rms 0.060
_refine_ls_extinction_method none
_refine_ls_goodness_of_fit_ref 1.031
_refine_ls_hydrogen_treatment constr
_refine_ls_matrix_type full
_refine_ls_number_parameters 585
_refine_ls_number_reflns 9822
_refine_ls_number_restraints 0
_refine_ls_restrained_S_all 1.031
_refine_ls_R_factor_all 0.0916
_refine_ls_R_factor_gt 0.0622
_refine_ls_shift/su_max 0.000
_refine_ls_shift/su_mean 0.000
_refine_ls_structure_factor_coef Fsqd
_refine_ls_weighting_details 'calc w=1/[\s^2^(Fo^2^)+(0.0902P)^2^+1.8517P] where P=(Fo^2^+2Fc^2^)/3'
_refine_ls_weighting_scheme calc
_refine_ls_wR_factor_gt 0.1541
_refine_ls_wR_factor_ref 0.1779
_reflns_number_gt 7271
_reflns_number_total 9822
_reflns_threshold_expression >2sigma(I)
_cod_data_source_file b602706g.txt
_cod_data_source_block compound_8
_cod_database_code 7007278

loop_
_symmetry_equiv_pos_as_xyz
'x, y, z'
'-x, -y, -z'

loop_
_atom_site_label
_atom_site_type_symbol
_atom_site_fract_x
_atom_site_fract_y
_atom_site_fract_z
_atom_site_U_iso_or_equiv
_atom_site_adp_type
_atom_site_occupancy
_atom_site_symmetry_multiplicity
_atom_site_calc_flag
_atom_site_refinement_flags
_atom_site_disorder_assembly
_atom_site_disorder_group
Na1 Na 0.38032(9) 0.59528(8) 0.01842(6) 0.0353(3) Uani 1 1 d . . .
Na2 Na -0.58394(9) 0.90199(9) 0.52299(6) 0.0395(3) Uani 1 1 d . . .
O1 O 0.40470(14) 0.39783(13) 0.00213(8) 0.0247(3) Uani 1 1 d . . .
O2 O 0.54791(17) 0.52962(15) -0.20665(9) 0.0337(4) Uani 1 1 d . . .
O3 O 0.41049(15) 0.06868(14) 0.13940(8) 0.0284(4) Uani 1 1 d . . .
O4 O 0.32730(15) 0.79980(14) 0.04687(9) 0.0298(4) Uani 1 1 d . . .
O5 O 0.17435(17) 0.61701(17) 0.08979(12) 0.0476(5) Uani 1 1 d . . .
O6 O -0.36388(14) 0.90593(14) 0.50253(8) 0.0237(3) Uani 1 1 d . . .
O7 O -0.42130(16) 1.21145(15) 0.65380(9) 0.0325(4) Uani 1 1 d . . .
O8 O -0.20032(17) 0.54962(17) 0.32193(9) 0.0356(4) Uani 1 1 d . . .
O9 O -0.79768(18) 0.84914(18) 0.54177(11) 0.0471(5) Uani 1 1 d . . .
O10 O -0.57485(19) 0.68240(17) 0.52084(11) 0.0454(5) Uani 1 1 d . . .
C1 C 0.32743(19) 0.32255(18) -0.01452(11) 0.0211(5) Uani 1 1 d . . .
C2 C 0.3163(2) 0.30601(19) -0.08088(12) 0.0235(5) Uani 1 1 d . . .
C3 C 0.2349(2) 0.22430(19) -0.09788(12) 0.0245(5) Uani 1 1 d . . .
H3 H 0.2287 0.2136 -0.1425 0.029 Uiso 1 1 calc R . .
C4 C 0.1628(2) 0.1583(2) -0.05088(12) 0.0252(5) Uani 1 1 d . . .
H4 H 0.1079 0.1026 -0.0631 0.030 Uiso 1 1 calc R . .
C5 C 0.1720(2) 0.17492(19) 0.01429(12) 0.0224(5) Uani 1 1 d . . .
H5 H 0.1221 0.1304 0.0466 0.027 Uiso 1 1 calc R . .
C6 C 0.2526(2) 0.25527(18) 0.03341(11) 0.0210(5) Uani 1 1 d . . .
C7 C 0.3964(2) 0.3762(2) -0.13195(12) 0.0273(5) Uani 1 1 d . . .
H7A H 0.3915 0.3427 -0.1753 0.033 Uiso 1 1 calc R . .
H7B H 0.4888 0.3625 -0.1254 0.033 Uiso 1 1 calc R . .
C8 C 0.3563(2) 0.5124(2) -0.13270(11) 0.0244(5) Uani 1 1 d . . .
C9 C 0.4351(2) 0.5871(2) -0.17229(12) 0.0266(5) Uani 1 1 d . . .
C10 C 0.3972(3) 0.7108(2) -0.17650(13) 0.0317(5) Uani 1 1 d . . .
H10 H 0.4513 0.7608 -0.2035 0.038 Uiso 1 1 calc R . .
C11 C 0.2793(3) 0.7608(2) -0.14076(13) 0.0346(6) Uani 1 1 d . . .
H11 H 0.2525 0.8450 -0.1440 0.041 Uiso 1 1 calc R . .
C12 C 0.2013(2) 0.6893(2) -0.10089(13) 0.0320(6) Uani 1 1 d . . .
H12 H 0.1214 0.7238 -0.0763 0.038 Uiso 1 1 calc R . .
C13 C 0.2408(2) 0.5654(2) -0.09694(12) 0.0260(5) Uani 1 1 d . . .
H13 H 0.1872 0.5162 -0.0691 0.031 Uiso 1 1 calc R . .
C14 C 0.6268(3) 0.6010(3) -0.25109(14) 0.0397(6) Uani 1 1 d . . .
H14A H 0.5757 0.6367 -0.2837 0.060 Uiso 1 1 calc R . .
H14B H 0.7033 0.5495 -0.2730 0.060 Uiso 1 1 calc R . .
H14C H 0.6556 0.6659 -0.2271 0.060 Uiso 1 1 calc R . .
C15 C 0.2671(2) 0.2759(2) 0.10369(11) 0.0241(5) Uani 1 1 d . . .
H15A H 0.3614 0.2726 0.1064 0.029 Uiso 1 1 calc R . .
H15B H 0.2264 0.3586 0.1169 0.029 Uiso 1 1 calc R . .
C16 C 0.2077(2) 0.1867(2) 0.15170(11) 0.0238(5) Uani 1 1 d . . .
C17 C 0.2827(2) 0.0811(2) 0.16850(11) 0.0229(5) Uani 1 1 d . . .
C18 C 0.2270(2) -0.0028(2) 0.21149(12) 0.0277(5) Uani 1 1 d . . .
H18 H 0.2790 -0.0731 0.2229 0.033 Uiso 1 1 calc R . .
C19 C 0.0959(3) 0.0165(2) 0.23756(13) 0.0347(6) Uani 1 1 d . . .
H19 H 0.0577 -0.0415 0.2664 0.042 Uiso 1 1 calc R . .
C20 C 0.0200(2) 0.1197(3) 0.22191(13) 0.0383(6) Uani 1 1 d . . .
H20 H -0.0701 0.1329 0.2398 0.046 Uiso 1 1 calc R . .
C21 C 0.0773(2) 0.2040(2) 0.17965(13) 0.0319(5) Uani 1 1 d . . .
H21 H 0.0253 0.2756 0.1697 0.038 Uiso 1 1 calc R . .
C22 C 0.4921(3) -0.0356(2) 0.15485(14) 0.0370(6) Uani 1 1 d . . .
H22A H 0.4949 -0.0366 0.2018 0.055 Uiso 1 1 calc R . .
H22B H 0.5806 -0.0331 0.1308 0.055 Uiso 1 1 calc R . .
H22C H 0.4571 -0.1088 0.1426 0.055 Uiso 1 1 calc R . .
C23 C 0.3834(2) 0.8886(2) 0.00416(14) 0.0337(6) Uani 1 1 d . . .
H23A H 0.3350 0.9017 -0.0325 0.051 Uiso 1 1 calc R . .
H23B H 0.4749 0.8601 -0.0123 0.051 Uiso 1 1 calc R . .
H23C H 0.3788 0.9650 0.0280 0.051 Uiso 1 1 calc R . .
C24 C 0.1911(2) 0.8303(2) 0.06876(12) 0.0275(5) Uani 1 1 d . . .
H24A H 0.1421 0.8304 0.0317 0.033 Uiso 1 1 calc R . .
H24B H 0.1748 0.9119 0.0891 0.033 Uiso 1 1 calc R . .
C25 C 0.1485(3) 0.7366(2) 0.11749(14) 0.0351(6) Uani 1 1 d . . .
H25A H 0.1952 0.7403 0.1552 0.042 Uiso 1 1 calc R . .
H25B H 0.0538 0.7544 0.1335 0.042 Uiso 1 1 calc R . .
C26 C 0.0639(2) 0.5680(2) 0.07554(14) 0.0362(6) Uani 1 1 d . . .
H26A H 0.0019 0.5612 0.1158 0.054 Uiso 1 1 calc R . .
H26B H 0.0901 0.4875 0.0559 0.054 Uiso 1 1 calc R . .
H26C H 0.0223 0.6211 0.0450 0.054 Uiso 1 1 calc R . .
C27 C -0.29017(19) 0.82862(19) 0.53290(11) 0.0210(4) Uani 1 1 d . . .
C28 C -0.2642(2) 0.8558(2) 0.59629(11) 0.0226(5) Uani 1 1 d . . .
C29 C -0.1968(2) 0.7700(2) 0.63097(12) 0.0264(5) Uani 1 1 d . . .
H29 H -0.1834 0.7893 0.6736 0.032 Uiso 1 1 calc R . .
C30 C -0.1480(2) 0.6558(2) 0.60474(12) 0.0296(5) Uani 1 1 d . . .
H30 H -0.1049 0.5964 0.6296 0.035 Uiso 1 1 calc R . .
C31 C -0.1643(2) 0.6314(2) 0.54133(12) 0.0271(5) Uani 1 1 d . . .
H31 H -0.1278 0.5554 0.5222 0.032 Uiso 1 1 calc R . .
C32 C -0.2323(2) 0.7144(2) 0.50491(11) 0.0232(5) Uani 1 1 d . . .
C33 C -0.3088(2) 0.9812(2) 0.62310(12) 0.0243(5) Uani 1 1 d . . .
H33A H -0.2890 1.0401 0.5877 0.029 Uiso 1 1 calc R . .
H33B H -0.2565 0.9965 0.6573 0.029 Uiso 1 1 calc R . .
C34 C -0.4520(2) 1.0061(2) 0.65171(11) 0.0236(5) Uani 1 1 d . . .
C35 C -0.5065(2) 1.1254(2) 0.66749(11) 0.0253(5) Uani 1 1 d . . .
C36 C -0.6365(2) 1.1510(2) 0.69586(12) 0.0290(5) Uani 1 1 d . . .
H36 H -0.6716 1.2321 0.7070 0.035 Uiso 1 1 calc R . .
C37 C -0.7148(2) 1.0570(2) 0.70785(13) 0.0338(6) Uani 1 1 d . . .
H37 H -0.8040 1.0740 0.7267 0.041 Uiso 1 1 calc R . .
C38 C -0.6633(2) 0.9393(2) 0.69247(14) 0.0362(6) Uani 1 1 d . . .
H38 H -0.7168 0.8752 0.7008 0.043 Uiso 1 1 calc R . .
C39 C -0.5321(2) 0.9144(2) 0.66463(12) 0.0289(5) Uani 1 1 d . . .
H39 H -0.4972 0.8329 0.6544 0.035 Uiso 1 1 calc R . .
C40 C -0.4691(3) 1.3343(2) 0.67043(14) 0.0355(6) Uani 1 1 d . . .
H40A H -0.5442 1.3595 0.6485 0.053 Uiso 1 1 calc R . .
H40B H -0.3999 1.3864 0.6565 0.053 Uiso 1 1 calc R . .
H40C H -0.4960 1.3415 0.7177 0.053 Uiso 1 1 calc R . .
C41 C -0.2442(2) 0.6856(2) 0.43557(12) 0.0266(5) Uani 1 1 d . . .
H41A H -0.3081 0.7478 0.4204 0.032 Uiso 1 1 calc R . .
H41B H -0.2790 0.6063 0.4346 0.032 Uiso 1 1 calc R . .
C42 C -0.1165(2) 0.6807(2) 0.38859(12) 0.0253(5) Uani 1 1 d . . .
C43 C -0.0978(2) 0.6128(2) 0.33072(12) 0.0279(5) Uani 1 1 d . . .
C44 C 0.0176(3) 0.6106(3) 0.28657(13) 0.0360(6) Uani 1 1 d . . .
H44 H 0.0289 0.5643 0.2476 0.043 Uiso 1 1 calc R . .
C45 C 0.1160(3) 0.6765(3) 0.29968(14) 0.0394(6) Uani 1 1 d . . .
H45 H 0.1941 0.6763 0.2691 0.047 Uiso 1 1 calc R . .
C46 C 0.1015(3) 0.7419(2) 0.35641(14) 0.0375(6) Uani 1 1 d . . .
H46 H 0.1699 0.7853 0.3658 0.045 Uiso 1 1 calc R . .
C47 C -0.0145(2) 0.7437(2) 0.40005(13) 0.0315(5) Uani 1 1 d . . .
H47 H -0.0244 0.7898 0.4391 0.038 Uiso 1 1 calc R . .
C48 C -0.1807(3) 0.4693(3) 0.26722(17) 0.0577(9) Uani 1 1 d . . .
H48A H -0.1694 0.5164 0.2269 0.087 Uiso 1 1 calc R . .
H48B H -0.2567 0.4243 0.2687 0.087 Uiso 1 1 calc R . .
H48C H -0.1024 0.4123 0.2686 0.087 Uiso 1 1 calc R . .
C49 C -0.9050(3) 0.9243(4) 0.5755(2) 0.0704(11) Uani 1 1 d . . .
H49A H -0.9835 0.9145 0.5567 0.106 Uiso 1 1 calc R . .
H49B H -0.8869 1.0091 0.5717 0.106 Uiso 1 1 calc R . .
H49C H -0.9188 0.9014 0.6216 0.106 Uiso 1 1 calc R . .
C50 C -0.8114(3) 0.7227(3) 0.54645(16) 0.0463(7) Uani 1 1 d . . .
H50A H -0.8937 0.7059 0.5321 0.056 Uiso 1 1 calc R . .
H50B H -0.8130 0.6952 0.5920 0.056 Uiso 1 1 calc R . .
C51 C -0.6963(3) 0.6582(3) 0.50320(18) 0.0515(8) Uani 1 1 d . . .
H51A H -0.7023 0.5698 0.5056 0.062 Uiso 1 1 calc R . .
H51B H -0.6989 0.6838 0.4576 0.062 Uiso 1 1 calc R . .
C52 C -0.5380(3) 0.6113(3) 0.57365(16) 0.0426(7) Uani 1 1 d . . .
H52A H -0.6002 0.6331 0.6133 0.064 Uiso 1 1 calc R . .
H52B H -0.4503 0.6266 0.5802 0.064 Uiso 1 1 calc R . .
H52C H -0.5381 0.5252 0.5638 0.064 Uiso 1 1 calc R . .

loop_
_atom_site_aniso_label
_atom_site_aniso_U_11
_atom_site_aniso_U_22
_atom_site_aniso_U_33
_atom_site_aniso_U_23
_atom_site_aniso_U_13
_atom_site_aniso_U_12
Na1 0.0202(4) 0.0216(5) 0.0619(7) -0.0076(4) 0.0005(4) -0.0016(4)
Na2 0.0254(5) 0.0264(5) 0.0681(8) 0.0172(5) -0.0101(5) -0.0072(4)
O1 0.0211(7) 0.0191(7) 0.0334(9) 0.0003(6) -0.0017(6) -0.0037(6)
O2 0.0359(9) 0.0303(9) 0.0320(10) 0.0011(7) 0.0078(8) -0.0095(7)
O3 0.0248(8) 0.0255(8) 0.0320(10) 0.0045(7) -0.0008(7) 0.0046(6)
O4 0.0240(8) 0.0214(8) 0.0418(11) 0.0025(7) -0.0003(7) -0.0006(6)
O5 0.0267(9) 0.0289(9) 0.0829(16) -0.0115(10) 0.0065(9) -0.0049(7)
O6 0.0226(7) 0.0241(8) 0.0246(9) 0.0019(6) -0.0049(6) -0.0016(6)
O7 0.0276(8) 0.0269(9) 0.0408(11) -0.0026(7) 0.0025(7) -0.0051(7)
O8 0.0321(9) 0.0422(10) 0.0323(10) -0.0137(8) -0.0053(7) -0.0016(8)
O9 0.0306(10) 0.0390(11) 0.0686(15) 0.0001(10) 0.0063(9) -0.0108(8)
O10 0.0416(11) 0.0332(10) 0.0626(14) 0.0066(9) -0.0106(10) -0.0068(8)
C1 0.0149(9) 0.0160(10) 0.0304(13) -0.0015(8) -0.0007(8) 0.0032(7)
C2 0.0199(10) 0.0178(10) 0.0300(13) -0.0007(9) 0.0012(9) 0.0032(8)
C3 0.0241(11) 0.0211(11) 0.0268(13) -0.0023(9) -0.0030(9) 0.0027(8)
C4 0.0188(10) 0.0194(10) 0.0376(14) -0.0017(9) -0.0052(9) -0.0018(8)
C5 0.0177(9) 0.0164(10) 0.0314(13) 0.0029(9) -0.0011(9) 0.0005(8)
C6 0.0177(9) 0.0162(10) 0.0277(13) -0.0003(8) -0.0032(8) 0.0036(8)
C7 0.0272(11) 0.0239(11) 0.0281(13) -0.0010(9) 0.0034(10) -0.0018(9)
C8 0.0267(11) 0.0243(11) 0.0230(12) 0.0011(9) -0.0045(9) -0.0047(9)
C9 0.0289(11) 0.0269(12) 0.0250(13) 0.0000(9) -0.0043(9) -0.0070(9)
C10 0.0427(14) 0.0248(12) 0.0298(14) 0.0049(10) -0.0084(11) -0.0106(10)
C11 0.0465(15) 0.0220(12) 0.0370(15) 0.0024(10) -0.0157(12) 0.0011(10)
C12 0.0314(12) 0.0291(12) 0.0352(15) -0.0038(10) -0.0106(10) 0.0050(10)
C13 0.0256(11) 0.0267(11) 0.0259(13) 0.0025(9) -0.0056(9) -0.0019(9)
C14 0.0437(15) 0.0397(15) 0.0350(16) 0.0017(12) 0.0056(12) -0.0181(12)
C15 0.0235(10) 0.0207(10) 0.0276(13) 0.0010(9) -0.0043(9) 0.0000(8)
C16 0.0233(10) 0.0243(11) 0.0235(12) -0.0018(9) -0.0044(9) -0.0003(8)
C17 0.0245(10) 0.0231(11) 0.0204(12) -0.0031(9) -0.0017(9) -0.0016(8)
C18 0.0358(12) 0.0247(11) 0.0240(13) 0.0010(9) -0.0075(10) -0.0054(9)
C19 0.0402(14) 0.0424(15) 0.0238(13) 0.0059(11) -0.0039(11) -0.0161(11)
C20 0.0235(12) 0.0591(18) 0.0312(15) 0.0018(12) 0.0012(10) -0.0077(11)
C21 0.0242(11) 0.0373(13) 0.0321(14) 0.0016(11) -0.0032(10) 0.0039(10)
C22 0.0334(13) 0.0353(14) 0.0383(16) 0.0045(11) -0.0048(11) 0.0120(11)
C23 0.0335(13) 0.0254(12) 0.0397(15) 0.0016(11) 0.0022(11) -0.0038(10)
C24 0.0244(11) 0.0264(11) 0.0299(13) -0.0058(10) -0.0021(9) 0.0018(9)
C25 0.0332(13) 0.0293(13) 0.0395(16) -0.0033(11) 0.0047(11) -0.0039(10)
C26 0.0251(12) 0.0328(13) 0.0484(17) -0.0023(12) -0.0004(11) -0.0006(10)
C27 0.0149(9) 0.0235(11) 0.0242(12) 0.0050(9) -0.0007(8) -0.0048(8)
C28 0.0173(9) 0.0274(11) 0.0227(12) 0.0005(9) -0.0002(8) -0.0051(8)
C29 0.0203(10) 0.0368(13) 0.0215(12) 0.0044(9) -0.0009(9) -0.0052(9)
C30 0.0238(11) 0.0333(13) 0.0306(14) 0.0095(10) -0.0037(10) -0.0005(9)
C31 0.0218(10) 0.0234(11) 0.0349(14) 0.0017(10) -0.0020(9) -0.0013(8)
C32 0.0165(9) 0.0266(11) 0.0260(12) 0.0006(9) -0.0014(8) -0.0037(8)
C33 0.0222(10) 0.0275(11) 0.0229(12) -0.0003(9) -0.0004(9) -0.0055(9)
C34 0.0213(10) 0.0321(12) 0.0173(11) 0.0005(9) -0.0029(8) -0.0035(9)
C35 0.0268(11) 0.0300(12) 0.0194(12) 0.0013(9) -0.0033(9) -0.0054(9)
C36 0.0265(11) 0.0326(12) 0.0261(13) 0.0013(10) -0.0024(9) 0.0023(9)
C37 0.0217(11) 0.0410(14) 0.0362(15) 0.0049(11) 0.0016(10) -0.0024(10)
C38 0.0264(12) 0.0384(14) 0.0431(16) 0.0066(12) 0.0019(11) -0.0117(10)
C39 0.0292(12) 0.0286(12) 0.0284(13) 0.0025(10) -0.0015(10) -0.0061(9)
C40 0.0345(13) 0.0268(12) 0.0444(16) -0.0049(11) -0.0030(11) -0.0043(10)
C41 0.0215(10) 0.0286(12) 0.0295(13) -0.0053(10) -0.0027(9) -0.0029(9)
C42 0.0250(11) 0.0244(11) 0.0260(13) 0.0032(9) -0.0048(9) 0.0002(9)
C43 0.0257(11) 0.0289(12) 0.0281(13) 0.0009(10) -0.0054(9) 0.0023(9)
C44 0.0342(13) 0.0451(15) 0.0263(14) 0.0008(11) -0.0039(10) 0.0050(11)
C45 0.0295(13) 0.0523(17) 0.0330(16) 0.0139(12) 0.0019(11) -0.0015(12)
C46 0.0315(13) 0.0387(14) 0.0438(17) 0.0116(12) -0.0057(11) -0.0119(11)
C47 0.0315(12) 0.0292(12) 0.0332(14) 0.0008(10) -0.0035(10) -0.0038(10)
C48 0.0523(18) 0.075(2) 0.048(2) -0.0323(17) -0.0079(15) -0.0099(16)
C49 0.0327(16) 0.082(3) 0.091(3) -0.022(2) 0.0031(17) 0.0019(16)
C50 0.0419(15) 0.0492(17) 0.0538(19) 0.0140(14) -0.0113(14) -0.0273(13)
C51 0.0537(18) 0.0364(15) 0.069(2) -0.0014(15) -0.0200(16) -0.0094(13)
C52 0.0407(15) 0.0333(14) 0.0557(19) 0.0088(13) -0.0117(13) -0.0075(11)

loop_
_atom_type_symbol
_atom_type_description
_atom_type_scat_dispersion_real
_atom_type_scat_dispersion_imag
_atom_type_scat_source
C C 0.0033 0.0016 'International Tables Vol C Tables 4.2.6.8 and 6.1.1.4'
H H 0.0000 0.0000 'International Tables Vol C Tables 4.2.6.8 and 6.1.1.4'
O O 0.0106 0.0060 'International Tables Vol C Tables 4.2.6.8 and 6.1.1.4'
Na Na 0.0362 0.0249 'International Tables Vol C Tables 4.2.6.8 and 6.1.1.4'

loop_
_geom_angle_atom_site_label_1
_geom_angle_atom_site_label_2
_geom_angle_atom_site_label_3
_geom_angle
_geom_angle_site_symmetry_1
_geom_angle_site_symmetry_3
_geom_angle_publ_flag
O1 Na1 O1 91.43(6) . 2_665 ?
O1 Na1 O4 171.52(8) . . ?
O1 Na1 O4 95.77(6) 2_665 . ?
O1 Na1 O5 99.98(7) . . ?
O1 Na1 O5 152.08(9) 2_665 . ?
O4 Na1 O5 71.60(6) . . ?
O1 Na1 C13 76.47(7) . . ?
O1 Na1 C13 117.49(7) 2_665 . ?
O4 Na1 C13 103.97(7) . . ?
O5 Na1 C13 90.06(8) . . ?
O1 Na1 Na1 46.03(5) . 2_665 ?
O1 Na1 Na1 45.40(4) 2_665 2_665 ?
O4 Na1 Na1 140.97(7) . 2_665 ?
O5 Na1 Na1 139.42(8) . 2_665 ?
C13 Na1 Na1 99.53(6) . 2_665 ?
O6 Na2 O6 96.37(6) 2_476 . ?
O6 Na2 O9 96.25(7) 2_476 . ?
O6 Na2 O9 166.65(8) . . ?
O6 Na2 O10 159.24(8) 2_476 . ?
O6 Na2 O10 95.20(7) . . ?
O9 Na2 O10 71.46(7) . . ?
O6 Na2 Na2 48.95(5) 2_476 2_476 ?
O6 Na2 Na2 47.42(5) . 2_476 ?
O9 Na2 Na2 144.99(8) . 2_476 ?
O10 Na2 Na2 139.60(8) . 2_476 ?
O6 Na2 C39 104.08(7) 2_476 . ?
O6 Na2 C39 81.19(7) . . ?
O9 Na2 C39 99.89(8) . . ?
O10 Na2 C39 94.69(8) . . ?
Na2 Na2 C39 93.67(7) 2_476 . ?
O6 Na2 C51 134.78(8) 2_476 . ?
O6 Na2 C51 118.51(8) . . ?
O9 Na2 C51 48.42(8) . . ?
O10 Na2 C51 26.20(8) . . ?
Na2 Na2 C51 152.13(10) 2_476 . ?
C39 Na2 C51 108.70(9) . . ?
C1 O1 Na1 132.78(13) . . ?
C1 O1 Na1 133.47(13) . 2_665 ?
Na1 O1 Na1 88.57(6) . 2_665 ?
C9 O2 C14 117.4(2) . . ?
C17 O3 C22 117.93(19) . . ?
C24 O4 C23 112.83(18) . . ?
C24 O4 Na1 112.72(13) . . ?
C23 O4 Na1 118.43(14) . . ?
C26 O5 C25 114.61(19) . . ?
C26 O5 Na1 122.83(17) . . ?
C25 O5 Na1 110.34(14) . . ?
C27 O6 Na2 147.12(14) . 2_476 ?
C27 O6 Na2 118.64(13) . . ?
Na2 O6 Na2 83.63(6) 2_476 . ?
C35 O7 C40 117.81(18) . . ?
C43 O8 C48 117.3(2) . . ?
C49 O9 C50 114.2(3) . . ?
C49 O9 Na2 123.5(2) . . ?
C50 O9 Na2 116.41(17) . . ?
C52 O10 C51 113.9(2) . . ?
C52 O10 Na2 120.98(17) . . ?
C51 O10 Na2 105.12(16) . . ?
O1 C1 C2 120.8(2) . . ?
O1 C1 C6 120.9(2) . . ?
C2 C1 C6 118.3(2) . . ?
C3 C2 C1 120.1(2) . . ?
C3 C2 C7 121.3(2) . . ?
C1 C2 C7 118.5(2) . . ?
C4 C3 C2 121.3(2) . . ?
C3 C4 C5 119.0(2) . . ?
C4 C5 C6 121.6(2) . . ?
C5 C6 C1 119.7(2) . . ?
C5 C6 C15 123.7(2) . . ?
C1 C6 C15 116.58(19) . . ?
C2 C7 C8 115.70(18) . . ?
C13 C8 C9 118.1(2) . . ?
C13 C8 C7 122.0(2) . . ?
C9 C8 C7 119.8(2) . . ?
O2 C9 C10 123.5(2) . . ?
O2 C9 C8 115.5(2) . . ?
C10 C9 C8 120.9(2) . . ?
C9 C10 C11 119.4(2) . . ?
C12 C11 C10 120.6(2) . . ?
C11 C12 C13 119.3(2) . . ?
C8 C13 C12 121.6(2) . . ?
C8 C13 Na1 90.10(14) . . ?
C12 C13 Na1 93.62(15) . . ?
C16 C15 C6 115.08(19) . . ?
C21 C16 C17 117.6(2) . . ?
C21 C16 C15 121.5(2) . . ?
C17 C16 C15 120.87(19) . . ?
O3 C17 C18 124.0(2) . . ?
O3 C17 C16 115.1(2) . . ?
C18 C17 C16 120.9(2) . . ?
C19 C18 C17 119.9(2) . . ?
C18 C19 C20 120.4(2) . . ?
C19 C20 C21 119.2(2) . . ?
C16 C21 C20 122.0(2) . . ?
O4 C24 C25 107.02(19) . . ?
O5 C25 C24 111.5(2) . . ?
O6 C27 C28 120.72(19) . . ?
O6 C27 C32 122.3(2) . . ?
C28 C27 C32 116.9(2) . . ?
C29 C28 C27 120.8(2) . . ?
C29 C28 C33 121.2(2) . . ?
C27 C28 C33 118.0(2) . . ?
C28 C29 C30 121.6(2) . . ?
C31 C30 C29 118.2(2) . . ?
C30 C31 C32 122.2(2) . . ?
C31 C32 C27 120.0(2) . . ?
C31 C32 C41 120.4(2) . . ?
C27 C32 C41 119.6(2) . . ?
C28 C33 C34 116.14(18) . . ?
C39 C34 C35 118.0(2) . . ?
C39 C34 C33 122.3(2) . . ?
C35 C34 C33 119.7(2) . . ?
O7 C35 C36 124.0(2) . . ?
O7 C35 C34 114.80(19) . . ?
C36 C35 C34 121.2(2) . . ?
C35 C36 C37 119.5(2) . . ?
C38 C37 C36 120.2(2) . . ?
C37 C38 C39 119.9(2) . . ?
C34 C39 C38 121.3(2) . . ?
C34 C39 Na2 93.78(15) . . ?
C38 C39 Na2 95.56(17) . . ?
C32 C41 C42 114.07(19) . . ?
C47 C42 C43 117.2(2) . . ?
C47 C42 C41 122.1(2) . . ?
C43 C42 C41 120.7(2) . . ?
O8 C43 C44 123.7(2) . . ?
O8 C43 C42 115.3(2) . . ?
C44 C43 C42 121.0(2) . . ?
C45 C44 C43 119.8(2) . . ?
C46 C45 C44 120.5(2) . . ?
C45 C46 C47 119.2(2) . . ?
C42 C47 C46 122.3(2) . . ?
O9 C50 C51 106.9(2) . . ?
O10 C51 C50 112.5(3) . . ?
O10 C51 Na2 48.68(12) . . ?
C50 C51 Na2 80.74(16) . . ?

loop_
_geom_bond_atom_site_label_1
_geom_bond_atom_site_label_2
_geom_bond_distance
_geom_bond_site_symmetry_2
_geom_bond_publ_flag
Na1 O1 2.2016(17) . ?
Na1 O1 2.2252(17) 2_665 ?
Na1 O4 2.3361(18) . ?
Na1 O5 2.399(2) . ?
Na1 C13 3.037(3) . ?
Na1 Na1 3.0909(18) 2_665 ?
Na2 O6 2.2192(18) 2_476 ?
Na2 O6 2.2727(18) . ?
Na2 O9 2.340(2) . ?
Na2 O10 2.428(2) . ?
Na2 Na2 2.9951(19) 2_476 ?
Na2 C39 3.085(3) . ?
Na2 C51 3.122(3) . ?
O1 C1 1.309(3) . ?
O1 Na1 2.2252(17) 2_665 ?
O2 C9 1.371(3) . ?
O2 C14 1.429(3) . ?
O3 C17 1.367(3) . ?
O3 C22 1.423(3) . ?
O4 C24 1.426(3) . ?
O4 C23 1.429(3) . ?
O5 C26 1.401(3) . ?
O5 C25 1.434(3) . ?
O6 C27 1.311(3) . ?
O6 Na2 2.2192(18) 2_476 ?
O7 C35 1.372(3) . ?
O7 C40 1.426(3) . ?
O8 C43 1.378(3) . ?
O8 C48 1.429(3) . ?
O9 C49 1.414(4) . ?
O9 C50 1.427(4) . ?
O10 C52 1.421(4) . ?
O10 C51 1.427(4) . ?
C1 C2 1.419(3) . ?
C1 C6 1.422(3) . ?
C2 C3 1.394(3) . ?
C2 C7 1.508(3) . ?
C3 C4 1.388(3) . ?
C4 C5 1.389(3) . ?
C5 C6 1.393(3) . ?
C6 C15 1.516(3) . ?
C7 C8 1.523(3) . ?
C8 C13 1.386(3) . ?
C8 C9 1.399(3) . ?
C9 C10 1.391(3) . ?
C10 C11 1.394(4) . ?
C11 C12 1.375(4) . ?
C12 C13 1.396(3) . ?
C15 C16 1.508(3) . ?
C16 C21 1.385(3) . ?
C16 C17 1.407(3) . ?
C17 C18 1.391(3) . ?
C18 C19 1.383(4) . ?
C19 C20 1.383(4) . ?
C20 C21 1.393(4) . ?
C24 C25 1.495(4) . ?
C27 C28 1.430(3) . ?
C27 C32 1.430(3) . ?
C28 C29 1.384(3) . ?
C28 C33 1.501(3) . ?
C29 C30 1.396(3) . ?
C30 C31 1.390(4) . ?
C31 C32 1.390(3) . ?
C32 C41 1.508(3) . ?
C33 C34 1.514(3) . ?
C34 C39 1.384(3) . ?
C34 C35 1.403(3) . ?
C35 C36 1.390(3) . ?
C36 C37 1.391(4) . ?
C37 C38 1.377(4) . ?
C38 C39 1.397(3) . ?
C41 C42 1.517(3) . ?
C42 C47 1.388(3) . ?
C42 C43 1.404(3) . ?
C43 C44 1.391(4) . ?
C44 C45 1.387(4) . ?
C45 C46 1.372(4) . ?
C46 C47 1.391(4) . ?
C50 C51 1.498(5) . ?
